data_7106072
loop_
_publ_author_name
'Ahmed Al-Harbi'
'Wesley Sattler'
'Aaron Sattler'
'Gerard Parkin'

_publ_section_title
;
 Synthesis and Structural Characterization of
 Tris(2-oxo-1-t-butylimidazolyl) and Tris(2-oxo-1-methylbenzimidazolyl)
 hydroborato Complexes: A New Class of Tripodal Oxygen Donor Ligand
;
_journal_name_full Chem.Commun.
_journal_page_first 3123
_journal_paper_doi 10.1039/c0cc03943h
_journal_volume 47
_journal_year 2011
_chemical_formula_sum 'C7 H14 N2 O'
_chemical_formula_weight 142.20
_chemical_name_systematic
;
?
;
_space_group_IT_number 14
_symmetry_cell_setting monoclinic
_symmetry_space_group_name_Hall '-P 2ybc'
_symmetry_space_group_name_H-M 'P 1 21/c 1'
_atom_sites_solution_hydrogens geom
_atom_sites_solution_primary direct
_atom_sites_solution_secondary difmap
_audit_creation_method SHELXL-97
_cell_angle_alpha 90.00
_cell_angle_beta 96.338(2)
_cell_angle_gamma 90.00
_cell_formula_units_Z 4
_cell_length_a 12.2165(13)
_cell_length_b 6.1075(6)
_cell_length_c 10.7386(11)
_cell_measurement_reflns_used 4998
_cell_measurement_temperature 125(2)
_cell_measurement_theta_max 32.26
_cell_measurement_theta_min 3.36
_cell_volume 796.33(14)
_computing_cell_refinement 'Bruker SAINT'
_computing_data_collection 'Bruker APEX2'
_computing_data_reduction 'Bruker SAINT'
_computing_molecular_graphics 'Bruker SHELXTL'
_computing_publication_material 'Bruker SHELXTL'
_computing_structure_refinement 'SHELXL-97 (Sheldrick, 2008)'
_computing_structure_solution 'SHELXS-97 (Sheldrick, 2008)'
_diffrn_ambient_temperature 125(2)
_diffrn_measured_fraction_theta_full 0.998
_diffrn_measured_fraction_theta_max 0.998
_diffrn_measurement_device_type 'Bruker APEX-II CCD'
_diffrn_measurement_method '\f and \w scans'
_diffrn_radiation_monochromator graphite
_diffrn_radiation_source 'fine-focus sealed tube'
_diffrn_radiation_type MoK\a
_diffrn_radiation_wavelength 0.71073
_diffrn_reflns_av_R_equivalents 0.0431
_diffrn_reflns_av_sigmaI/netI 0.0314
_diffrn_reflns_limit_h_max 17
_diffrn_reflns_limit_h_min -17
_diffrn_reflns_limit_k_max 8
_diffrn_reflns_limit_k_min -8
_diffrn_reflns_limit_l_max 15
_diffrn_reflns_limit_l_min -15
_diffrn_reflns_number 12129
_diffrn_reflns_theta_full 30.50
_diffrn_reflns_theta_max 30.50
_diffrn_reflns_theta_min 1.68
_exptl_absorpt_coefficient_mu 0.081
_exptl_absorpt_correction_T_max 0.9976
_exptl_absorpt_correction_T_min 0.9569
_exptl_absorpt_correction_type empirical
_exptl_absorpt_process_details sadabs
_exptl_crystal_colour COLORLESS
_exptl_crystal_density_diffrn 1.186
_exptl_crystal_density_method 'not measured'
_exptl_crystal_description NEEDLE
_exptl_crystal_F_000 312
_exptl_crystal_size_max 0.55
_exptl_crystal_size_mid 0.07
_exptl_crystal_size_min 0.03
_refine_diff_density_max 0.398
_refine_diff_density_min -0.256
_refine_diff_density_rms 0.050
_refine_ls_extinction_method none
_refine_ls_goodness_of_fit_ref 1.037
_refine_ls_hydrogen_treatment mixed
_refine_ls_matrix_type full
_refine_ls_number_parameters 98
_refine_ls_number_reflns 2430
_refine_ls_number_restraints 0
_refine_ls_restrained_S_all 1.037
_refine_ls_R_factor_all 0.0655
_refine_ls_R_factor_gt 0.0473
_refine_ls_shift/su_max 0.000
_refine_ls_shift/su_mean 0.000
_refine_ls_structure_factor_coef Fsqd
_refine_ls_weighting_details 'calc w=1/[\s^2^(Fo^2^)+(0.0768P)^2^+0.1551P] where P=(Fo^2^+2Fc^2^)/3'
_refine_ls_weighting_scheme calc
_refine_ls_wR_factor_gt 0.1277
_refine_ls_wR_factor_ref 0.1420
_reflns_number_gt 1824
_reflns_number_total 2430
_reflns_threshold_expression >2sigma(I)
_cod_data_source_file C0CC03943H.TXT
_cod_data_source_block reds10
_cod_depositor_comments
;
The following automatic conversions were performed:

'_symmetry_cell_setting' value 'Monoclinic' changed to 'monoclinic'
according to the built-in table from CIF Core dictionary named
'cif_core.dic' version 2.4.1 from
2010-06-29.

'_exptl_absorpt_correction_type' value 'EMPIRICAL'
changed to 'empirical' according to the built-in table from CIF Core
dictionary named 'cif_core.dic' version 2.4.1 from 2010-06-29.

Automatic conversion script
Id: cif_fix_values 1646 2011-03-28 12:23:43Z adriana 
;
_cod_original_sg_symbol_H-M P2(1)/c
_cod_database_code 7106072

loop_
_symmetry_equiv_pos_as_xyz
'x, y, z'
'-x, y+1/2, -z+1/2'
'-x, -y, -z'
'x, -y-1/2, z-1/2'

loop_
_atom_site_label
_atom_site_type_symbol
_atom_site_fract_x
_atom_site_fract_y
_atom_site_fract_z
_atom_site_U_iso_or_equiv
_atom_site_adp_type
_atom_site_occupancy
_atom_site_symmetry_multiplicity
_atom_site_calc_flag
_atom_site_refinement_flags
_atom_site_disorder_assembly
_atom_site_disorder_group
O O 0.34794(8) 0.45075(16) 0.51375(9) 0.0337(2) Uani 1 1 d . . .
N1 N 0.47431(9) 0.25754(18) 0.41380(10) 0.0277(2) Uani 1 1 d . . .
H1 H 0.5273(15) 0.346(3) 0.4322(16) 0.039(4) Uiso 1 1 d . . .
N2 N 0.29957(8) 0.15288(17) 0.38178(9) 0.0247(2) Uani 1 1 d . . .
C1 C 0.19033(9) 0.1036(2) 0.42408(11) 0.0257(3) Uani 1 1 d . . .
C2 C 0.37160(10) 0.30095(19) 0.44315(10) 0.0239(2) Uani 1 1 d . . .
C3 C 0.36203(11) -0.0172(2) 0.32617(12) 0.0306(3) Uani 1 1 d . . .
H3A H 0.3282 -0.0543 0.2407 0.037 Uiso 1 1 calc R . .
H3B H 0.3667 -0.1514 0.3782 0.037 Uiso 1 1 calc R . .
C4 C 0.47437(11) 0.0848(2) 0.32275(12) 0.0298(3) Uani 1 1 d . . .
H4A H 0.5338 -0.0224 0.3468 0.036 Uiso 1 1 calc R . .
H4B H 0.4832 0.1437 0.2385 0.036 Uiso 1 1 calc R . .
C11 C 0.12135(11) 0.3127(2) 0.42282(14) 0.0357(3) Uani 1 1 d . . .
H11A H 0.1169 0.3801 0.3396 0.053 Uiso 1 1 calc R . .
H11B H 0.1559 0.4154 0.4854 0.053 Uiso 1 1 calc R . .
H11C H 0.0471 0.2768 0.4427 0.053 Uiso 1 1 calc R . .
C12 C 0.20621(11) 0.0027(2) 0.55566(12) 0.0326(3) Uani 1 1 d . . .
H12A H 0.2444 0.1076 0.6144 0.049 Uiso 1 1 calc R . .
H12B H 0.2502 -0.1312 0.5541 0.049 Uiso 1 1 calc R . .
H12C H 0.1342 -0.0326 0.5825 0.049 Uiso 1 1 calc R . .
C13 C 0.13119(12) -0.0597(3) 0.33151(14) 0.0377(3) Uani 1 1 d . . .
H13A H 0.1260 0.0012 0.2466 0.057 Uiso 1 1 calc R . .
H13B H 0.0570 -0.0876 0.3544 0.057 Uiso 1 1 calc R . .
H13C H 0.1727 -0.1973 0.3342 0.057 Uiso 1 1 calc R . .

loop_
_atom_site_aniso_label
_atom_site_aniso_U_11
_atom_site_aniso_U_22
_atom_site_aniso_U_33
_atom_site_aniso_U_23
_atom_site_aniso_U_13
_atom_site_aniso_U_12
O 0.0313(5) 0.0323(5) 0.0386(5) -0.0148(4) 0.0088(4) -0.0097(4)
N1 0.0251(5) 0.0309(5) 0.0276(5) -0.0081(4) 0.0043(4) -0.0092(4)
N2 0.0258(5) 0.0236(5) 0.0247(5) -0.0034(4) 0.0035(4) -0.0062(4)
C1 0.0227(5) 0.0265(6) 0.0277(6) -0.0007(4) 0.0014(4) -0.0061(4)
C2 0.0260(5) 0.0240(5) 0.0214(5) -0.0003(4) 0.0018(4) -0.0061(4)
C3 0.0296(6) 0.0330(7) 0.0290(6) -0.0078(5) 0.0023(5) -0.0029(5)
C4 0.0299(6) 0.0303(6) 0.0297(6) -0.0062(5) 0.0063(5) -0.0071(5)
C11 0.0268(6) 0.0331(7) 0.0464(8) 0.0017(6) 0.0011(5) -0.0002(5)
C12 0.0297(6) 0.0381(7) 0.0306(6) 0.0053(5) 0.0059(5) -0.0062(5)
C13 0.0323(7) 0.0393(8) 0.0406(7) -0.0085(6) 0.0002(5) -0.0148(6)

loop_
_atom_type_symbol
_atom_type_description
_atom_type_scat_dispersion_real
_atom_type_scat_dispersion_imag
_atom_type_scat_source
C C 0.0033 0.0016 'International Tables Vol C Tables 4.2.6.8 and 6.1.1.4'
H H 0.0000 0.0000 'International Tables Vol C Tables 4.2.6.8 and 6.1.1.4'
N N 0.0061 0.0033 'International Tables Vol C Tables 4.2.6.8 and 6.1.1.4'
O O 0.0106 0.0060 'International Tables Vol C Tables 4.2.6.8 and 6.1.1.4'

loop_
_geom_angle_atom_site_label_1
_geom_angle_atom_site_label_2
_geom_angle_atom_site_label_3
_geom_angle
_geom_angle_site_symmetry_1
_geom_angle_site_symmetry_3
_geom_angle_publ_flag
C2 N1 C4 111.84(10) . . ?
C2 N2 C3 109.18(10) . . ?
C2 N2 C1 122.28(10) . . ?
C3 N2 C1 120.64(10) . . ?
N2 C1 C11 109.90(10) . . ?
N2 C1 C13 107.97(10) . . ?
C11 C1 C13 108.55(11) . . ?
N2 C1 C12 109.64(10) . . ?
C11 C1 C12 110.91(11) . . ?
C13 C1 C12 109.81(11) . . ?
O C2 N1 124.78(10) . . ?
O C2 N2 126.57(11) . . ?
N1 C2 N2 108.64(10) . . ?
N2 C3 C4 103.56(10) . . ?
N1 C4 C3 102.54(10) . . ?

loop_
_geom_bond_atom_site_label_1
_geom_bond_atom_site_label_2
_geom_bond_distance
_geom_bond_site_symmetry_2
_geom_bond_publ_flag
O C2 1.2425(14) . ?
N1 C2 1.3533(16) . ?
N1 C4 1.4386(16) . ?
N2 C2 1.3778(14) . ?
N2 C3 1.4555(17) . ?
N2 C1 1.4871(15) . ?
C1 C11 1.5296(19) . ?
C1 C13 1.5318(18) . ?
C1 C12 1.5339(18) . ?
C3 C4 1.5112(18) . ?

loop_
_cod_related_entry_id
_cod_related_entry_database
_cod_related_entry_code
1 ChemSpider 2074113
